data_1573887
loop_
_publ_author_name
'Luff, Martin S.'
'Filipovic, Tin M.'
'Corsei, Celine S.'
'Oppel, Kai'
'Krummenacher, Ivo'
'Bertermann, R&#xfc;diger'
'Finze, Maik'
'Braunschweig, Holger'
'Radius, Udo'

_publ_section_title
;
 Azolium-2-dithiocarboxylates as redox active ligands in nickel chemistry.
;
_journal_issue 12
_journal_name_full 'Chemical science'
_journal_page_first 5142
_journal_page_last 5154
_journal_paper_doi 10.1039/d4sc08449g
_journal_volume 16
_journal_year 2025
_chemical_formula_moiety '4(C28 H42 N6 Ni S2), C4 H8 O'
_chemical_formula_sum 'C116 H176 N24 Ni4 O S8'
_chemical_formula_weight 2414.05
_space_group_crystal_system trigonal
_space_group_IT_number 148
_space_group_name_Hall '-R 3'
_space_group_name_H-M_alt 'R -3 :H'
_atom_sites_solution_hydrogens geom
_atom_sites_solution_primary dual
_atom_sites_solution_secondary difmap
_audit_creation_method SHELXL-2018/3
_audit_update_record
;
2024-12-12 deposited with the CCDC.	2025-02-10 downloaded from the CCDC.
;
_cell_angle_alpha 90
_cell_angle_beta 90
_cell_angle_gamma 120
_cell_formula_units_Z 9
_cell_length_a 41.9148(2)
_cell_length_b 41.9148(2)
_cell_length_c 19.73740(10)
_cell_measurement_reflns_used 48822
_cell_measurement_temperature 100(2)
_cell_measurement_theta_max 77.0460
_cell_measurement_theta_min 2.1120
_cell_volume 30030.0(3)
_computing_cell_refinement 'CrysAlisPro 1.171.41.93a (Rigaku OD, 2020)'
_computing_data_reduction 'CrysAlisPro 1.171.41.93a (Rigaku OD, 2020)'
_computing_molecular_graphics 'ShelXLe (Huebschle et all, 2011)'
_computing_publication_material 'SHELXL-2014/6 (Sheldrick, 2014)'
_computing_structure_refinement 'SHELXL-2018/3 (Sheldrick, 2018)'
_computing_structure_solution 'SHELXT 2014/5 (Sheldrick, 2014)'
_diffrn_ambient_temperature 100(2)
_diffrn_detector_area_resol_mean 10.0000
_diffrn_measured_fraction_theta_full 0.997
_diffrn_measured_fraction_theta_max 0.983
_diffrn_measurement_device_type 'XtaLAB Synergy, Dualflex, HyPix'
_diffrn_measurement_method '\w scans'
_diffrn_radiation_type CuK\a
_diffrn_radiation_wavelength 1.54184
_diffrn_reflns_av_R_equivalents 0.0269
_diffrn_reflns_av_unetI/netI 0.0179
_diffrn_reflns_Laue_measured_fraction_full 0.997
_diffrn_reflns_Laue_measured_fraction_max 0.983
_diffrn_reflns_limit_h_max 53
_diffrn_reflns_limit_h_min -40
_diffrn_reflns_limit_k_max 53
_diffrn_reflns_limit_k_min -51
_diffrn_reflns_limit_l_max 24
_diffrn_reflns_limit_l_min -23
_diffrn_reflns_number 67581
_diffrn_reflns_point_group_measured_fraction_full 0.997
_diffrn_reflns_point_group_measured_fraction_max 0.983
_diffrn_reflns_theta_full 72.000
_diffrn_reflns_theta_max 77.486
_diffrn_reflns_theta_min 3.308
_diffrn_source 'micro-focus sealed X-ray tube'
_exptl_absorpt_coefficient_mu 2.192
_exptl_absorpt_correction_T_max 1.00000
_exptl_absorpt_correction_T_min 0.77883
_exptl_absorpt_correction_type multi-scan
_exptl_absorpt_process_details
;
CrysAlisPro 1.171.41.92a (Rigaku Oxford Diffraction, 2020)
Empirical absorption correction using spherical harmonics,
implemented in SCALE3 ABSPACK scaling algorithm.
;
_exptl_crystal_colour green
_exptl_crystal_density_diffrn 1.201
_exptl_crystal_description block
_exptl_crystal_F_000 11592
_exptl_crystal_size_max 0.470
_exptl_crystal_size_mid 0.350
_exptl_crystal_size_min 0.240
_refine_diff_density_max 1.162
_refine_diff_density_min -0.468
_refine_diff_density_rms 0.074
_refine_ls_extinction_method none
_refine_ls_goodness_of_fit_ref 1.038
_refine_ls_hydrogen_treatment constr
_refine_ls_matrix_type full
_refine_ls_number_parameters 720
_refine_ls_number_reflns 13943
_refine_ls_number_restraints 15
_refine_ls_restrained_S_all 1.037
_refine_ls_R_factor_all 0.0507
_refine_ls_R_factor_gt 0.0490
_refine_ls_shift/su_max 0.003
_refine_ls_shift/su_mean 0.000
_refine_ls_structure_factor_coef Fsqd
_refine_ls_weighting_details 'w=1/[\s^2^(Fo^2^)+(0.0845P)^2^+68.7143P] where P=(Fo^2^+2Fc^2^)/3'
_refine_ls_weighting_scheme calc
_refine_ls_wR_factor_gt 0.1418
_refine_ls_wR_factor_ref 0.1432
_reflns_Friedel_coverage 0.000
_reflns_number_gt 13223
_reflns_number_total 13943
_reflns_threshold_expression 'I > 2\s(I)'
_cod_data_source_file d4sc08449g2.cif
_cod_data_source_block Compound_2d
_cod_depositor_comments 'Adding full bibliography for 1573879--1573889.cif.'
_cod_database_code 1573887
_shelx_shelxl_version_number 2018/3
_shelx_space_group_comment
;
The symmetry employed for this shelxl refinement is uniquely defined
by the following loop, which should always be used as a source of
symmetry information in preference to the above space-group names.
They are only intended as comments.
;
_shelx_estimated_absorpt_t_min 0.423
_shelx_estimated_absorpt_t_max 0.619

loop_
_space_group_symop_operation_xyz
'x, y, z'
'-y, x-y, z'
'-x+y, -x, z'
'x+2/3, y+1/3, z+1/3'
'-y+2/3, x-y+1/3, z+1/3'
'-x+y+2/3, -x+1/3, z+1/3'
'x+1/3, y+2/3, z+2/3'
'-y+1/3, x-y+2/3, z+2/3'
'-x+y+1/3, -x+2/3, z+2/3'
'-x, -y, -z'
'y, -x+y, -z'
'x-y, x, -z'
'-x+2/3, -y+1/3, -z+1/3'
'y+2/3, -x+y+1/3, -z+1/3'
'x-y+2/3, x+1/3, -z+1/3'
'-x+1/3, -y+2/3, -z+2/3'
'y+1/3, -x+y+2/3, -z+2/3'
'x-y+1/3, x+2/3, -z+2/3'

loop_
_atom_site_label
_atom_site_type_symbol
_atom_site_fract_x
_atom_site_fract_y
_atom_site_fract_z
_atom_site_U_iso_or_equiv
_atom_site_adp_type
_atom_site_occupancy
_atom_site_site_symmetry_order
_atom_site_calc_flag
_atom_site_refinement_flags_posn
_atom_site_refinement_flags_adp
_atom_site_refinement_flags_occupancy
_atom_site_disorder_assembly
_atom_site_disorder_group
Ni01 Ni 0.37326(2) 0.48221(2) 0.63920(2) 0.02525(9) Uani 1 1 d . . . . .
Ni02 Ni 0.54226(2) 0.43106(2) 0.73259(2) 0.03117(10) Uani 1 1 d . . . . .
O1_9 O 0.6821(14) 0.3197(15) 0.776(2) 0.188(12) Uiso 0.125 1 d G U P A -1
C2_9 C 0.684(2) 0.3197(19) 0.704(2) 0.184(12) Uiso 0.125 1 d G U P A -1
H2A_9 H 0.669781 0.294221 0.686408 0.220 Uiso 0.125 1 calc R U P A -1
H2B_9 H 0.710110 0.330031 0.689392 0.220 Uiso 0.125 1 calc R U P A -1
C3_9 C 0.669(2) 0.3432(18) 0.6753(17) 0.185(12) Uiso 0.125 1 d G U P A -1
H3A_9 H 0.688573 0.366366 0.655684 0.221 Uiso 0.125 1 calc R U P A -1
H3B_9 H 0.650109 0.329546 0.639687 0.221 Uiso 0.125 1 calc R U P A -1
C4_9 C 0.651(2) 0.351(3) 0.736(2) 0.185(12) Uiso 0.125 1 d G U P A -1
H4A_9 H 0.624293 0.340942 0.728105 0.222 Uiso 0.125 1 calc R U P A -1
H4B_9 H 0.662650 0.377963 0.743680 0.222 Uiso 0.125 1 calc R U P A -1
C5_9 C 0.6576(19) 0.332(2) 0.7960(16) 0.188(12) Uiso 0.125 1 d G U P A -1
H5A_9 H 0.668360 0.349634 0.834211 0.226 Uiso 0.125 1 calc R U P A -1
H5B_9 H 0.633923 0.310978 0.811192 0.226 Uiso 0.125 1 calc R U P A -1
O1_7 O 0.4120(4) 0.6772(3) 0.6416(8) 0.123(4) Uiso 0.25 1 d G U P B -1
C2_7 C 0.3791(4) 0.6529(4) 0.6772(7) 0.118(4) Uiso 0.25 1 d G U P B -1
H2A_7 H 0.362501 0.663270 0.678517 0.141 Uiso 0.25 1 calc R U P B -1
H2B_7 H 0.385121 0.649750 0.724375 0.141 Uiso 0.25 1 calc R U P B -1
C3_7 C 0.3602(4) 0.6156(4) 0.6409(9) 0.122(4) Uiso 0.25 1 d G U P B -1
H3A_7 H 0.361848 0.596705 0.668304 0.146 Uiso 0.25 1 calc R U P B -1
H3B_7 H 0.333910 0.607365 0.632535 0.146 Uiso 0.25 1 calc R U P B -1
C4_7 C 0.3810(5) 0.6222(4) 0.5742(8) 0.122(4) Uiso 0.25 1 d G U P B -1
H4A_7 H 0.364319 0.617226 0.535163 0.147 Uiso 0.25 1 calc R U P B -1
H4B_7 H 0.392029 0.606205 0.570755 0.147 Uiso 0.25 1 calc R U P B -1
C5_7 C 0.4110(5) 0.6629(5) 0.5759(7) 0.128(4) Uiso 0.25 1 d G U P B -1
H5A_7 H 0.435237 0.665323 0.565134 0.154 Uiso 0.25 1 calc R U P B -1
H5B_7 H 0.405726 0.676851 0.541628 0.154 Uiso 0.25 1 calc R U P B -1
O1_8 O 0.3187(8) 0.6674(9) 0.4934(15) 0.139(8) Uiso 0.125 1 d G U P C -2
C2_8 C 0.3118(8) 0.6329(10) 0.4677(18) 0.134(8) Uiso 0.125 1 d G U P C -2
H2A_8 H 0.312211 0.633405 0.417526 0.161 Uiso 0.125 1 calc R U P C -2
H2B_8 H 0.287251 0.613122 0.482583 0.161 Uiso 0.125 1 calc R U P C -2
C3_8 C 0.3416(11) 0.6252(9) 0.494(2) 0.130(8) Uiso 0.125 1 d G U P C -2
H3A_8 H 0.331262 0.604905 0.527729 0.157 Uiso 0.125 1 calc R U P C -2
H3B_8 H 0.352673 0.618305 0.456515 0.157 Uiso 0.125 1 calc R U P C -2
C4_8 C 0.3704(9) 0.6612(11) 0.527(2) 0.129(8) Uiso 0.125 1 d G U P C -2
H4A_8 H 0.394528 0.670938 0.504260 0.155 Uiso 0.125 1 calc R U P C -2
H4B_8 H 0.373329 0.657376 0.575641 0.155 Uiso 0.125 1 calc R U P C -2
C5_8 C 0.3554(8) 0.6875(8) 0.5183(19) 0.136(8) Uiso 0.125 1 d G U P C -2
H5A_8 H 0.355733 0.699009 0.562382 0.163 Uiso 0.125 1 calc R U P C -2
H5B_8 H 0.371006 0.707363 0.486078 0.163 Uiso 0.125 1 calc R U P C -2
S1_1 S 0.33297(2) 0.44743(2) 0.56346(3) 0.03298(12) Uani 1 1 d . . . . .
C2_1 C 0.32416(6) 0.48368(6) 0.54599(11) 0.0332(4) Uani 1 1 d . . . . .
S3_1 S 0.35233(2) 0.51803(2) 0.60561(3) 0.03371(12) Uani 1 1 d . . . . .
C4_1 C 0.30398(6) 0.48619(7) 0.49564(12) 0.0380(5) Uani 1 1 d . . . . .
N5_1 N 0.28551(6) 0.46089(6) 0.44213(10) 0.0429(5) Uani 1 1 d . . . . .
C6_1 C 0.27019(7) 0.47555(9) 0.39865(12) 0.0491(6) Uani 1 1 d . . . . .
C7_1 C 0.24986(8) 0.46107(11) 0.34030(14) 0.0583(8) Uani 1 1 d . . . . .
H024_1 H 0.244575 0.437733 0.323271 0.070 Uiso 1 1 calc R U . . .
C8_1 C 0.23734(10) 0.48243(13) 0.30725(15) 0.0752(11) Uani 1 1 d . . . . .
H02O_1 H 0.223329 0.473409 0.266823 0.090 Uiso 1 1 calc R U . . .
C9_1 C 0.24495(11) 0.51608(13) 0.33221(15) 0.0746(11) Uani 1 1 d . . . . .
H02P_1 H 0.236103 0.529884 0.308672 0.090 Uiso 1 1 calc R U . . .
C10_1 C 0.26545(10) 0.53048(11) 0.39151(15) 0.0637(9) Uani 1 1 d . . . . .
H029_1 H 0.270572 0.553731 0.408768 0.076 Uiso 1 1 calc R U . . .
C11_1 C 0.27801(8) 0.50966(9) 0.42416(13) 0.0500(6) Uani 1 1 d . . . . .
N12_1 N 0.29851(7) 0.51638(7) 0.48311(11) 0.0478(5) Uani 1 1 d . . . . .
C13_1 C 0.28040(9) 0.42466(9) 0.43218(16) 0.0590(8) Uani 1 1 d . . . . .
H014_1 H 0.254067 0.406878 0.427316 0.088 Uiso 1 1 calc R U . . .
H017_1 H 0.290208 0.417952 0.471311 0.088 Uiso 1 1 calc R U . . .
H018_1 H 0.293441 0.424456 0.391117 0.088 Uiso 1 1 calc R U . . .
C14_1 C 0.29477(14) 0.53771(12) 0.53720(19) 0.0840(13) Uani 1 1 d . . . . .
H02W_1 H 0.279502 0.547906 0.521620 0.126 Uiso 1 1 calc R U . . .
H02X_1 H 0.319186 0.557860 0.550020 0.126 Uiso 1 1 calc R U . . .
H02Y_1 H 0.283100 0.521770 0.576494 0.126 Uiso 1 1 calc R U . . .
C1_2 C 0.38080(6) 0.44315(6) 0.66774(11) 0.0322(4) Uani 1 1 d . . . . .
N2_2 N 0.35627(6) 0.41222(6) 0.70194(11) 0.0440(5) Uani 1 1 d . . . . .
C3_2 C 0.37106(11) 0.38972(10) 0.71400(18) 0.0717(10) Uani 1 1 d . . . . .
H012_2 H 0.359253 0.366616 0.736609 0.086 Uiso 1 1 calc R U . . .
C4_2 C 0.40487(11) 0.40644(11) 0.68806(17) 0.0689(10) Uani 1 1 d . . . . .
H01W_2 H 0.421804 0.397628 0.688780 0.083 Uiso 1 1 calc R U . . .
N5_2 N 0.41067(6) 0.43917(7) 0.65979(10) 0.0431(5) Uani 1 1 d . . . . .
C6_2 C 0.44465(6) 0.46562(8) 0.62467(12) 0.0442(6) Uani 1 1 d . . . . .
H6_2 H 0.440657 0.485045 0.603607 0.053 Uiso 1 1 calc R U . . .
C7_2 C 0.45378(8) 0.44638(9) 0.56857(13) 0.0498(6) Uani 1 1 d . . . . .
H01A_2 H 0.473787 0.464862 0.540519 0.075 Uiso 1 1 calc R U . . .
H01B_2 H 0.431919 0.431967 0.540380 0.075 Uiso 1 1 calc R U . . .
H01C_2 H 0.461484 0.429947 0.588799 0.075 Uiso 1 1 calc R U . . .
C8_2 C 0.47605(8) 0.48401(13) 0.67565(16) 0.0749(11) Uani 1 1 d . . . . .
H026_2 H 0.497874 0.503724 0.653172 0.112 Uiso 1 1 calc R U . . .
H027_2 H 0.481831 0.465700 0.693720 0.112 Uiso 1 1 calc R U . . .
H028_2 H 0.468644 0.494412 0.712817 0.112 Uiso 1 1 calc R U . . .
C9_2 C 0.31880(7) 0.40272(7) 0.72237(14) 0.0448(6) Uani 1 1 d . . . . .
H9_2 H 0.315386 0.424128 0.711542 0.054 Uiso 1 1 calc R U . . .
C10_2 C 0.29066(10) 0.36976(8) 0.68227(19) 0.0678(9) Uani 1 1 d . . . . .
H02A_2 H 0.265795 0.363957 0.695509 0.102 Uiso 1 1 calc R U . . .
H02B_2 H 0.293794 0.348522 0.691584 0.102 Uiso 1 1 calc R U . . .
H02C_2 H 0.294205 0.375493 0.633767 0.102 Uiso 1 1 calc R U . . .
C11_2 C 0.31376(10) 0.39586(9) 0.79874(16) 0.0610(8) Uani 1 1 d . . . . .
H01Y_2 H 0.289406 0.391563 0.812116 0.092 Uiso 1 1 calc R U . . .
H01Z_2 H 0.332840 0.417430 0.822868 0.092 Uiso 1 1 calc R U . . .
H010_2 H 0.315815 0.374209 0.810187 0.092 Uiso 1 1 calc R U . . .
C1_3 C 0.41273(6) 0.51855(6) 0.69295(11) 0.0362(5) Uani 1 1 d . . . . .
N2_3 N 0.41848(6) 0.51877(6) 0.76068(10) 0.0434(5) Uani 1 1 d . . . . .
C3_3 C 0.45105(8) 0.54952(9) 0.77982(15) 0.0614(8) Uani 1 1 d . . . . .
H025_3 H 0.460707 0.555591 0.824472 0.074 Uiso 1 1 calc R U . . .
C4_3 C 0.46631(8) 0.56899(9) 0.72415(16) 0.0668(9) Uani 1 1 d . . . . .
H01X_3 H 0.488933 0.591619 0.721327 0.080 Uiso 1 1 calc R U . . .
N5_3 N 0.44281(6) 0.54987(6) 0.67074(11) 0.0497(6) Uani 1 1 d . . . . .
C6_3 C 0.39350(8) 0.49049(8) 0.80809(12) 0.0470(6) Uani 1 1 d . . . . .
H6_3 H 0.371963 0.471631 0.781574 0.056 Uiso 1 1 calc R U . . .
C7_3 C 0.41199(11) 0.47116(12) 0.84136(16) 0.0707(9) Uani 1 1 d . . . . .
H02Q_3 H 0.394339 0.451555 0.871151 0.106 Uiso 1 1 calc R U . . .
H02R_3 H 0.433158 0.489005 0.868054 0.106 Uiso 1 1 calc R U . . .
H02S_3 H 0.420386 0.460478 0.806315 0.106 Uiso 1 1 calc R U . . .
C8_3 C 0.37901(10) 0.50727(10) 0.85966(16) 0.0645(8) Uani 1 1 d . . . . .
H01T_3 H 0.360715 0.487769 0.888820 0.097 Uiso 1 1 calc R U . . .
H01U_3 H 0.367532 0.519479 0.835859 0.097 Uiso 1 1 calc R U . . .
H01V_3 H 0.399473 0.525333 0.887453 0.097 Uiso 1 1 calc R U . . .
C9_3 C 0.44906(9) 0.56350(8) 0.60081(14) 0.0687(10) Uani 1 1 d . . . . .
H011_3 H 0.428348 0.544884 0.572387 0.082 Uiso 1 1 calc R U . . .
C10_3 C 0.48478(10) 0.56774(13) 0.57287(19) 0.1042(19) Uani 1 1 d . . . . .
H032_3 H 0.488386 0.577060 0.526325 0.156 Uiso 1 1 calc R U . . .
H033_3 H 0.483537 0.543764 0.573194 0.156 Uiso 1 1 calc R U . . .
H034_3 H 0.505446 0.585137 0.601083 0.156 Uiso 1 1 calc R U . . .
C11_3 C 0.44809(14) 0.59918(9) 0.5980(2) 0.1000(17) Uani 1 1 d . . . . .
H02Z_3 H 0.451529 0.607972 0.551130 0.150 Uiso 1 1 calc R U . . .
H030_3 H 0.467869 0.617754 0.626359 0.150 Uiso 1 1 calc R U . . .
H031_3 H 0.424248 0.594867 0.614814 0.150 Uiso 1 1 calc R U . . .
S1_4 S 0.50515(2) 0.40608(2) 0.81868(2) 0.03591(13) Uani 1 1 d . . . . .
C2_4 C 0.46901(6) 0.37941(5) 0.76136(10) 0.0306(4) Uani 1 1 d . . . . .
S3_4 S 0.49149(2) 0.39044(2) 0.68122(3) 0.03596(13) Uani 1 1 d . . . . .
C4_4 C 0.43324(6) 0.35660(5) 0.77472(10) 0.0306(4) Uani 1 1 d . . . . .
N5_4 N 0.40551(6) 0.33242(5) 0.72885(10) 0.0395(4) Uani 1 1 d . . . . .
C6_4 C 0.37129(7) 0.31678(6) 0.75986(14) 0.0431(6) Uani 1 1 d . . . . .
C7_4 C 0.33627(8) 0.29377(7) 0.73496(18) 0.0627(9) Uani 1 1 d . . . . .
H020_4 H 0.332425 0.284204 0.690201 0.075 Uiso 1 1 calc R U . . .
C8_4 C 0.30645(8) 0.28511(8) 0.7790(2) 0.0750(12) Uani 1 1 d . . . . .
H02M_4 H 0.282036 0.269676 0.763030 0.090 Uiso 1 1 calc R U . . .
C9_4 C 0.31169(8) 0.29829(9) 0.8439(2) 0.0676(10) Uani 1 1 d . . . . .
H02N_4 H 0.290912 0.292020 0.871802 0.081 Uiso 1 1 calc R U . . .
C10_4 C 0.34705(7) 0.32081(7) 0.86966(17) 0.0530(7) Uani 1 1 d . . . . .
H01M_4 H 0.350857 0.329730 0.914889 0.064 Uiso 1 1 calc R U . . .
C11_4 C 0.37649(6) 0.32962(6) 0.82631(13) 0.0396(5) Uani 1 1 d . . . . .
N12_4 N 0.41414(5) 0.35180(5) 0.83650(10) 0.0344(4) Uani 1 1 d . . . . .
C13_4 C 0.41165(11) 0.31961(9) 0.66545(14) 0.0740(11) Uani 1 1 d . . . . .
H02D_4 H 0.392994 0.293643 0.659150 0.111 Uiso 1 1 calc R U . . .
H02E_4 H 0.436213 0.322174 0.665504 0.111 Uiso 1 1 calc R U . . .
H02F_4 H 0.409956 0.334253 0.628400 0.111 Uiso 1 1 calc R U . . .
C14_4 C 0.42829(8) 0.37475(9) 0.89561(15) 0.0613(8) Uani 1 1 d . . . . .
H01Q_4 H 0.412546 0.362050 0.934619 0.092 Uiso 1 1 calc R U . . .
H01R_4 H 0.428573 0.397983 0.887820 0.092 Uiso 1 1 calc R U . . .
H01S_4 H 0.453407 0.379869 0.904685 0.092 Uiso 1 1 calc R U . . .
C1_5 C 0.57190(7) 0.44472(6) 0.65267(12) 0.0377(5) Uani 1 1 d . . . . .
N2_5 N 0.58318(6) 0.42395(6) 0.61869(11) 0.0462(5) Uani 1 1 d . . . . .
C3_5 C 0.60477(8) 0.44303(8) 0.56299(14) 0.0536(7) Uani 1 1 d . . . . .
H3_5 H 0.615646 0.434176 0.531420 0.064 Uiso 1 1 calc R U . . .
C4_5 C 0.60731(8) 0.47608(7) 0.56234(13) 0.0491(6) Uani 1 1 d . . . . .
H4_5 H 0.620390 0.495263 0.530442 0.059 Uiso 1 1 calc R U . . .
N5_5 N 0.58716(6) 0.47695(5) 0.61722(10) 0.0390(4) Uani 1 1 d . . . . .
C6_5 C 0.57173(9) 0.38540(7) 0.63554(15) 0.0528(6) Uani 1 1 d . . . . .
H6_5 H 0.558958 0.379491 0.680427 0.063 Uiso 1 1 calc R U . . .
C7_5 C 0.54456(10) 0.35978(8) 0.58291(17) 0.0630(8) Uani 1 1 d . . . . .
H02T_5 H 0.534105 0.334193 0.597960 0.094 Uiso 1 1 calc R U . . .
H02U_5 H 0.557295 0.363098 0.539618 0.094 Uiso 1 1 calc R U . . .
H02V_5 H 0.524734 0.365511 0.577196 0.094 Uiso 1 1 calc R U . . .
C8_5 C 0.60481(11) 0.38009(10) 0.6414(2) 0.0711(9) Uani 1 1 d . . . . .
H02J_5 H 0.596777 0.354983 0.656936 0.107 Uiso 1 1 calc R U . . .
H02K_5 H 0.622330 0.397808 0.674071 0.107 Uiso 1 1 calc R U . . .
H02L_5 H 0.616735 0.384057 0.597082 0.107 Uiso 1 1 calc R U . . .
C9_5 C 0.58331(7) 0.50879(6) 0.63435(12) 0.0395(5) Uani 1 1 d . . . . .
H9_5 H 0.564884 0.501431 0.671810 0.047 Uiso 1 1 calc R U . . .
C10_5 C 0.56884(8) 0.52012(8) 0.57377(14) 0.0516(6) Uani 1 1 d . . . . .
H01G_5 H 0.564054 0.539857 0.587179 0.077 Uiso 1 1 calc R U . . .
H01H_5 H 0.545937 0.498881 0.557687 0.077 Uiso 1 1 calc R U . . .
H01I_5 H 0.587209 0.528944 0.537383 0.077 Uiso 1 1 calc R U . . .
C11_5 C 0.62000(8) 0.54041(7) 0.65989(16) 0.0521(6) Uani 1 1 d . . . . .
H01D_5 H 0.617258 0.561814 0.669982 0.078 Uiso 1 1 calc R U . . .
H01E_5 H 0.638900 0.547000 0.624964 0.078 Uiso 1 1 calc R U . . .
H01F_5 H 0.627349 0.532700 0.701091 0.078 Uiso 1 1 calc R U . . .
C1_6 C 0.58001(6) 0.46832(6) 0.78659(11) 0.0337(4) Uani 1 1 d . . . . .
N2_6 N 0.57802(5) 0.49579(5) 0.82036(10) 0.0378(4) Uani 1 1 d . . . . .
C3_6 C 0.61085(7) 0.51810(7) 0.85374(14) 0.0449(5) Uani 1 1 d . . . . .
H3_6 H 0.616326 0.538964 0.880812 0.054 Uiso 1 1 calc R U . . .
C4_6 C 0.63353(7) 0.50492(7) 0.84095(13) 0.0438(5) Uani 1 1 d . . . . .
H4_6 H 0.658020 0.514658 0.857074 0.053 Uiso 1 1 calc R U . . .
N5_6 N 0.61447(5) 0.47452(5) 0.79992(10) 0.0379(4) Uani 1 1 d . . . . .
C6_6 C 0.54614(7) 0.50159(7) 0.82253(14) 0.0435(5) Uani 1 1 d . . . . .
H6_6 H 0.526619 0.482894 0.792231 0.052 Uiso 1 1 calc R U . . .
C7_6 C 0.53068(8) 0.49509(9) 0.89430(16) 0.0570(7) Uani 1 1 d . . . . .
H021_6 H 0.508897 0.498008 0.895176 0.085 Uiso 1 1 calc R U . . .
H022_6 H 0.549415 0.512993 0.925108 0.085 Uiso 1 1 calc R U . . .
H023_6 H 0.523779 0.470083 0.908750 0.085 Uiso 1 1 calc R U . . .
C8_6 C 0.55624(8) 0.53971(7) 0.79624(17) 0.0531(6) Uani 1 1 d . . . . .
H01N_6 H 0.534216 0.542207 0.795619 0.080 Uiso 1 1 calc R U . . .
H01O_6 H 0.566176 0.542858 0.750234 0.080 Uiso 1 1 calc R U . . .
H01P_6 H 0.574839 0.558558 0.825980 0.080 Uiso 1 1 calc R U . . .
C9_6 C 0.63042(7) 0.45296(7) 0.77150(13) 0.0445(5) Uani 1 1 d . . . . .
H9_6 H 0.610763 0.431964 0.745079 0.053 Uiso 1 1 calc R U . . .
C10_6 C 0.64303(10) 0.43708(10) 0.82797(16) 0.0629(8) Uani 1 1 d . . . . .
H02G_6 H 0.652242 0.421757 0.808302 0.094 Uiso 1 1 calc R U . . .
H02H_6 H 0.622230 0.422033 0.858045 0.094 Uiso 1 1 calc R U . . .
H02I_6 H 0.662737 0.457232 0.853920 0.094 Uiso 1 1 calc R U . . .
C11_6 C 0.66155(8) 0.47689(9) 0.72311(15) 0.0543(7) Uani 1 1 d . . . . .
H01J_6 H 0.671865 0.462429 0.703891 0.081 Uiso 1 1 calc R U . . .
H01K_6 H 0.680841 0.498080 0.747732 0.081 Uiso 1 1 calc R U . . .
H01L_6 H 0.652018 0.485602 0.686516 0.081 Uiso 1 1 calc R U . . .

loop_
_atom_site_aniso_label
_atom_site_aniso_U_11
_atom_site_aniso_U_22
_atom_site_aniso_U_33
_atom_site_aniso_U_23
_atom_site_aniso_U_13
_atom_site_aniso_U_12
Ni01 0.02229(16) 0.02382(16) 0.02780(18) 0.00076(12) 0.00051(12) 0.01013(13)
Ni02 0.03381(19) 0.02433(17) 0.02740(19) 0.00442(13) 0.00512(13) 0.00856(14)
S1_1 0.0294(2) 0.0258(2) 0.0414(3) -0.00306(19) -0.00812(19) 0.01209(19)
C2_1 0.0341(10) 0.0359(10) 0.0357(11) 0.0015(8) -0.0004(8) 0.0222(9)
S3_1 0.0440(3) 0.0309(2) 0.0319(3) 0.00175(18) 0.0019(2) 0.0229(2)
C4_1 0.0374(11) 0.0513(13) 0.0355(11) 0.0012(9) 0.0009(9) 0.0299(10)
N5_1 0.0410(10) 0.0610(13) 0.0355(10) -0.0039(9) -0.0046(8) 0.0321(10)
C6_1 0.0404(12) 0.088(2) 0.0317(11) 0.0055(12) 0.0034(9) 0.0420(14)
C7_1 0.0505(15) 0.103(2) 0.0366(13) -0.0025(14) -0.0011(11) 0.0500(17)
C8_1 0.072(2) 0.154(4) 0.0319(13) 0.0026(18) -0.0032(13) 0.080(2)
C9_1 0.092(2) 0.148(4) 0.0349(14) 0.0142(18) 0.0073(14) 0.099(3)
C10_1 0.079(2) 0.113(3) 0.0405(14) 0.0157(15) 0.0096(13) 0.078(2)
C11_1 0.0541(15) 0.086(2) 0.0341(12) 0.0093(12) 0.0059(10) 0.0527(15)
N12_1 0.0602(13) 0.0683(14) 0.0385(11) 0.0035(10) -0.0002(9) 0.0499(12)
C13_1 0.0658(18) 0.082(2) 0.0536(16) -0.0291(15) -0.0231(14) 0.0551(17)
C14_1 0.138(4) 0.104(3) 0.068(2) -0.025(2) -0.036(2) 0.104(3)
C1_2 0.0337(10) 0.0389(11) 0.0298(10) 0.0017(8) 0.0009(8) 0.0225(9)
N2_2 0.0526(12) 0.0448(11) 0.0489(11) 0.0183(9) 0.0162(9) 0.0351(10)
C3_2 0.104(3) 0.080(2) 0.072(2) 0.0396(18) 0.0340(19) 0.076(2)
C4_2 0.092(2) 0.100(3) 0.0617(18) 0.0307(17) 0.0228(17) 0.083(2)
N5_2 0.0463(11) 0.0652(13) 0.0366(10) 0.0070(9) 0.0038(8) 0.0420(11)
C6_2 0.0330(11) 0.0742(17) 0.0329(11) -0.0076(11) -0.0013(9) 0.0326(12)
C7_2 0.0524(14) 0.0806(19) 0.0341(12) -0.0069(12) -0.0014(10) 0.0467(14)
C8_2 0.0453(15) 0.140(3) 0.0502(16) -0.0383(19) -0.0146(13) 0.054(2)
C9_2 0.0486(13) 0.0357(11) 0.0526(14) 0.0143(10) 0.0194(11) 0.0229(10)
C10_2 0.0674(19) 0.0343(13) 0.082(2) 0.0032(13) 0.0291(17) 0.0104(13)
C11_2 0.074(2) 0.0612(17) 0.0576(17) 0.0298(14) 0.0303(15) 0.0411(16)
C1_3 0.0321(10) 0.0393(11) 0.0309(10) -0.0061(8) 0.0028(8) 0.0131(9)
N2_3 0.0396(10) 0.0538(12) 0.0302(9) -0.0123(8) -0.0015(8) 0.0184(9)
C3_3 0.0486(15) 0.0730(19) 0.0415(14) -0.0283(14) -0.0077(11) 0.0147(14)
C4_3 0.0439(14) 0.0668(19) 0.0491(16) -0.0294(14) -0.0002(12) -0.0029(13)
N5_3 0.0370(10) 0.0451(11) 0.0365(10) -0.0140(9) 0.0032(8) -0.0023(9)
C6_3 0.0548(14) 0.0606(15) 0.0287(11) -0.0008(10) 0.0050(10) 0.0312(13)
C7_3 0.090(2) 0.108(3) 0.0388(14) 0.0083(16) 0.0047(15) 0.067(2)
C8_3 0.079(2) 0.0687(19) 0.0484(16) 0.0016(14) 0.0228(15) 0.0386(17)
C9_3 0.0606(17) 0.0499(16) 0.0376(14) -0.0079(11) 0.0100(12) -0.0159(13)
C10_3 0.060(2) 0.100(3) 0.061(2) -0.027(2) 0.0296(17) -0.029(2)
C11_3 0.131(4) 0.0420(17) 0.058(2) 0.0060(14) 0.006(2) -0.008(2)
S1_4 0.0317(2) 0.0329(3) 0.0247(2) 0.00146(18) 0.00122(18) 0.0023(2)
C2_4 0.0376(10) 0.0246(9) 0.0232(9) 0.0017(7) -0.0016(8) 0.0107(8)
S3_4 0.0418(3) 0.0327(3) 0.0242(2) 0.00266(18) 0.00137(19) 0.0117(2)
C4_4 0.0360(10) 0.0238(9) 0.0263(9) 0.0011(7) -0.0057(8) 0.0107(8)
N5_4 0.0443(10) 0.0279(8) 0.0336(9) 0.0018(7) -0.0144(8) 0.0084(8)
C6_4 0.0377(12) 0.0264(10) 0.0542(14) 0.0128(9) -0.0140(10) 0.0076(9)
C7_4 0.0517(16) 0.0362(13) 0.077(2) 0.0140(13) -0.0325(15) 0.0045(12)
C8_4 0.0322(13) 0.0424(15) 0.125(3) 0.0342(18) -0.0237(16) -0.0006(11)
C9_4 0.0319(13) 0.0501(16) 0.105(3) 0.0325(17) -0.0014(15) 0.0088(12)
C10_4 0.0344(12) 0.0416(13) 0.0744(19) 0.0219(13) 0.0069(12) 0.0125(10)
C11_4 0.0317(11) 0.0266(10) 0.0531(14) 0.0122(9) -0.0038(9) 0.0089(8)
N12_4 0.0298(9) 0.0311(9) 0.0341(9) 0.0029(7) 0.0011(7) 0.0090(7)
C13_4 0.085(2) 0.0539(17) 0.0308(13) -0.0077(12) -0.0085(14) -0.0047(16)
C14_4 0.0405(13) 0.0678(18) 0.0478(15) -0.0179(13) 0.0106(11) 0.0063(13)
C1_5 0.0409(11) 0.0299(10) 0.0343(11) 0.0034(8) 0.0072(9) 0.0116(9)
N2_5 0.0563(13) 0.0378(10) 0.0406(11) 0.0024(8) 0.0143(9) 0.0205(9)
C3_5 0.0602(16) 0.0543(15) 0.0394(13) 0.0030(11) 0.0204(12) 0.0234(13)
C4_5 0.0550(15) 0.0425(13) 0.0354(12) 0.0064(10) 0.0173(11) 0.0135(11)
N5_5 0.0425(10) 0.0309(9) 0.0318(9) 0.0066(7) 0.0105(8) 0.0095(8)
C6_5 0.0699(18) 0.0412(13) 0.0497(15) 0.0005(11) 0.0107(13) 0.0296(13)
C7_5 0.087(2) 0.0390(14) 0.0599(18) -0.0050(12) 0.0047(16) 0.0297(15)
C8_5 0.092(2) 0.066(2) 0.073(2) -0.0051(16) 0.0117(18) 0.0530(19)
C9_5 0.0431(12) 0.0278(10) 0.0376(11) 0.0068(8) 0.0042(9) 0.0102(9)
C10_5 0.0566(15) 0.0522(15) 0.0431(14) 0.0119(11) 0.0034(11) 0.0251(13)
C11_5 0.0507(15) 0.0300(11) 0.0607(16) 0.0069(11) -0.0018(12) 0.0090(11)
C1_6 0.0335(10) 0.0273(9) 0.0327(10) 0.0060(8) 0.0064(8) 0.0095(8)
N2_6 0.0333(9) 0.0313(9) 0.0404(10) -0.0034(7) -0.0009(8) 0.0097(7)
C3_6 0.0384(12) 0.0324(11) 0.0507(14) -0.0083(10) -0.0056(10) 0.0079(9)
C4_6 0.0341(11) 0.0386(12) 0.0489(13) -0.0017(10) -0.0025(10) 0.0108(10)
N5_6 0.0350(9) 0.0338(9) 0.0388(10) 0.0042(7) 0.0047(8) 0.0126(8)
C6_6 0.0375(12) 0.0364(11) 0.0515(14) -0.0101(10) -0.0028(10) 0.0147(10)
C7_6 0.0511(15) 0.0611(17) 0.0581(17) -0.0117(13) 0.0065(13) 0.0276(14)
C8_6 0.0514(15) 0.0391(13) 0.0686(18) -0.0121(12) -0.0093(13) 0.0224(12)
C9_6 0.0490(13) 0.0507(14) 0.0381(12) 0.0041(10) 0.0081(10) 0.0281(12)
C10_6 0.085(2) 0.081(2) 0.0473(15) 0.0073(14) 0.0088(15) 0.0606(19)
C11_6 0.0457(14) 0.0667(17) 0.0495(15) 0.0055(13) 0.0120(12) 0.0273(13)

loop_
_atom_type_symbol
_atom_type_description
_atom_type_scat_dispersion_real
_atom_type_scat_dispersion_imag
_atom_type_scat_source
C C 0.0181 0.0091 'International Tables Vol C Tables 4.2.6.8 and 6.1.1.4'
H H 0.0000 0.0000 'International Tables Vol C Tables 4.2.6.8 and 6.1.1.4'
N N 0.0311 0.0180 'International Tables Vol C Tables 4.2.6.8 and 6.1.1.4'
S S 0.3331 0.5567 'International Tables Vol C Tables 4.2.6.8 and 6.1.1.4'
Ni Ni -3.0029 0.5091 'International Tables Vol C Tables 4.2.6.8 and 6.1.1.4'
O O 0.0492 0.0322 'International Tables Vol C Tables 4.2.6.8 and 6.1.1.4'

loop_
_geom_angle_atom_site_label_1
_geom_angle_atom_site_label_2
_geom_angle_atom_site_label_3
_geom_angle
_geom_angle_site_symmetry_1
_geom_angle_site_symmetry_3
_geom_angle_publ_flag
C1_2 Ni01 C1_3 94.11(10) . . ?
C1_2 Ni01 S1_1 91.96(7) . . ?
C1_3 Ni01 S1_1 170.04(7) . . ?
C1_2 Ni01 S3_1 167.86(7) . . ?
C1_3 Ni01 S3_1 96.05(8) . . ?
S1_1 Ni01 S3_1 78.96(2) . . ?
C1_6 Ni02 C1_5 93.87(10) . . ?
C1_6 Ni02 S1_4 93.35(6) . . ?
C1_5 Ni02 S1_4 170.52(7) . . ?
C1_6 Ni02 S3_4 168.98(7) . . ?
C1_5 Ni02 S3_4 94.81(7) . . ?
S1_4 Ni02 S3_4 78.82(2) . . ?
C5_9 O1_9 C2_9 109.7 . . ?
O1_9 C2_9 C3_9 108.8 . . ?
O1_9 C2_9 H2A_9 109.9 . . ?
C3_9 C2_9 H2A_9 109.9 . . ?
O1_9 C2_9 H2B_9 109.9 . . ?
C3_9 C2_9 H2B_9 109.9 . . ?
H2A_9 C2_9 H2B_9 108.3 . . ?
C4_9 C3_9 C2_9 105.1 . . ?
C4_9 C3_9 H3A_9 110.7 . . ?
C2_9 C3_9 H3A_9 110.7 . . ?
C4_9 C3_9 H3B_9 110.7 . . ?
C2_9 C3_9 H3B_9 110.7 . . ?
H3A_9 C3_9 H3B_9 108.8 . . ?
C3_9 C4_9 C5_9 105.1 . . ?
C3_9 C4_9 H4A_9 110.7 . . ?
C5_9 C4_9 H4A_9 110.7 . . ?
C3_9 C4_9 H4B_9 110.7 . . ?
C5_9 C4_9 H4B_9 110.7 . . ?
H4A_9 C4_9 H4B_9 108.8 . . ?
O1_9 C5_9 C4_9 108.8 . . ?
O1_9 C5_9 H5A_9 109.9 . . ?
C4_9 C5_9 H5A_9 109.9 . . ?
O1_9 C5_9 H5B_9 109.9 . . ?
C4_9 C5_9 H5B_9 109.9 . . ?
H5A_9 C5_9 H5B_9 108.3 . . ?
C5_7 O1_7 C2_7 109.7 . . ?
O1_7 C2_7 C3_7 108.8 . . ?
O1_7 C2_7 H2A_7 109.9 . . ?
C3_7 C2_7 H2A_7 109.9 . . ?
O1_7 C2_7 H2B_7 109.9 . . ?
C3_7 C2_7 H2B_7 109.9 . . ?
H2A_7 C2_7 H2B_7 108.3 . . ?
C4_7 C3_7 C2_7 105.1 . . ?
C4_7 C3_7 H3A_7 110.7 . . ?
C2_7 C3_7 H3A_7 110.7 . . ?
C4_7 C3_7 H3B_7 110.7 . . ?
C2_7 C3_7 H3B_7 110.7 . . ?
H3A_7 C3_7 H3B_7 108.8 . . ?
C3_7 C4_7 C5_7 105.1 . . ?
C3_7 C4_7 H4A_7 110.7 . . ?
C5_7 C4_7 H4A_7 110.7 . . ?
C3_7 C4_7 H4B_7 110.7 . . ?
C5_7 C4_7 H4B_7 110.7 . . ?
H4A_7 C4_7 H4B_7 108.8 . . ?
O1_7 C5_7 C4_7 108.8 . . ?
O1_7 C5_7 H5A_7 109.9 . . ?
C4_7 C5_7 H5A_7 109.9 . . ?
O1_7 C5_7 H5B_7 109.9 . . ?
C4_7 C5_7 H5B_7 109.9 . . ?
H5A_7 C5_7 H5B_7 108.3 . . ?
C5_8 O1_8 C2_8 109.7 . . ?
O1_8 C2_8 C3_8 108.8 . . ?
O1_8 C2_8 H2A_8 109.9 . . ?
C3_8 C2_8 H2A_8 109.9 . . ?
O1_8 C2_8 H2B_8 109.9 . . ?
C3_8 C2_8 H2B_8 109.9 . . ?
H2A_8 C2_8 H2B_8 108.3 . . ?
C4_8 C3_8 C2_8 105.1 . . ?
C4_8 C3_8 H3A_8 110.7 . . ?
C2_8 C3_8 H3A_8 110.7 . . ?
C4_8 C3_8 H3B_8 110.7 . . ?
C2_8 C3_8 H3B_8 110.7 . . ?
H3A_8 C3_8 H3B_8 108.8 . . ?
C3_8 C4_8 C5_8 105.1 . . ?
C3_8 C4_8 H4A_8 110.7 . . ?
C5_8 C4_8 H4A_8 110.7 . . ?
C3_8 C4_8 H4B_8 110.7 . . ?
C5_8 C4_8 H4B_8 110.7 . . ?
H4A_8 C4_8 H4B_8 108.8 . . ?
O1_8 C5_8 C4_8 108.8 . . ?
O1_8 C5_8 H5A_8 109.9 . . ?
C4_8 C5_8 H5A_8 109.9 . . ?
O1_8 C5_8 H5B_8 109.9 . . ?
C4_8 C5_8 H5B_8 109.9 . . ?
H5A_8 C5_8 H5B_8 108.3 . . ?
C2_1 S1_1 Ni01 89.09(8) . . ?
C4_1 C2_1 S1_1 128.49(18) . . ?
C4_1 C2_1 S3_1 128.05(18) . . ?
S1_1 C2_1 S3_1 103.17(11) . . ?
C2_1 S3_1 Ni01 88.65(7) . . ?
C2_1 C4_1 N12_1 126.1(2) . . ?
C2_1 C4_1 N5_1 128.4(2) . . ?
N12_1 C4_1 N5_1 105.42(19) . . ?
C6_1 N5_1 C4_1 109.2(2) . . ?
C6_1 N5_1 C13_1 121.8(2) . . ?
C4_1 N5_1 C13_1 128.9(2) . . ?
C7_1 C6_1 N5_1 130.0(3) . . ?
C7_1 C6_1 C11_1 122.0(3) . . ?
N5_1 C6_1 C11_1 108.0(2) . . ?
C6_1 C7_1 C8_1 116.9(3) . . ?
C6_1 C7_1 H024_1 121.5 . . ?
C8_1 C7_1 H024_1 121.5 . . ?
C9_1 C8_1 C7_1 121.3(3) . . ?
C9_1 C8_1 H02O_1 119.4 . . ?
C7_1 C8_1 H02O_1 119.4 . . ?
C8_1 C9_1 C10_1 121.4(3) . . ?
C8_1 C9_1 H02P_1 119.3 . . ?
C10_1 C9_1 H02P_1 119.3 . . ?
C11_1 C10_1 C9_1 117.6(3) . . ?
C11_1 C10_1 H029_1 121.2 . . ?
C9_1 C10_1 H029_1 121.2 . . ?
C10_1 C11_1 N12_1 130.9(3) . . ?
C10_1 C11_1 C6_1 120.8(3) . . ?
N12_1 C11_1 C6_1 108.4(2) . . ?
C11_1 N12_1 C4_1 109.0(2) . . ?
C11_1 N12_1 C14_1 119.7(2) . . ?
C4_1 N12_1 C14_1 122.5(2) . . ?
N5_1 C13_1 H014_1 109.5 . . ?
N5_1 C13_1 H017_1 109.5 . . ?
H014_1 C13_1 H017_1 109.5 . . ?
N5_1 C13_1 H018_1 109.5 . . ?
H014_1 C13_1 H018_1 109.5 . . ?
H017_1 C13_1 H018_1 109.5 . . ?
N12_1 C14_1 H02W_1 109.5 . . ?
N12_1 C14_1 H02X_1 109.5 . . ?
H02W_1 C14_1 H02X_1 109.5 . . ?
N12_1 C14_1 H02Y_1 109.5 . . ?
H02W_1 C14_1 H02Y_1 109.5 . . ?
H02X_1 C14_1 H02Y_1 109.5 . . ?
N5_2 C1_2 N2_2 104.15(19) . . ?
N5_2 C1_2 Ni01 129.38(17) . . ?
N2_2 C1_2 Ni01 126.47(16) . . ?
C1_2 N2_2 C3_2 110.6(2) . . ?
C1_2 N2_2 C9_2 126.05(18) . . ?
C3_2 N2_2 C9_2 123.4(2) . . ?
C4_2 C3_2 N2_2 107.3(3) . . ?
C4_2 C3_2 H012_2 126.4 . . ?
N2_2 C3_2 H012_2 126.4 . . ?
C3_2 C4_2 N5_2 106.9(2) . . ?
C3_2 C4_2 H01W_2 126.6 . . ?
N5_2 C4_2 H01W_2 126.6 . . ?
C1_2 N5_2 C4_2 111.1(2) . . ?
C1_2 N5_2 C6_2 124.7(2) . . ?
C4_2 N5_2 C6_2 124.1(2) . . ?
N5_2 C6_2 C8_2 109.7(2) . . ?
N5_2 C6_2 C7_2 110.4(2) . . ?
C8_2 C6_2 C7_2 111.4(2) . . ?
N5_2 C6_2 H6_2 108.5 . . ?
C8_2 C6_2 H6_2 108.5 . . ?
C7_2 C6_2 H6_2 108.5 . . ?
C6_2 C7_2 H01A_2 109.5 . . ?
C6_2 C7_2 H01B_2 109.5 . . ?
H01A_2 C7_2 H01B_2 109.5 . . ?
C6_2 C7_2 H01C_2 109.5 . . ?
H01A_2 C7_2 H01C_2 109.5 . . ?
H01B_2 C7_2 H01C_2 109.5 . . ?
C6_2 C8_2 H026_2 109.5 . . ?
C6_2 C8_2 H027_2 109.5 . . ?
H026_2 C8_2 H027_2 109.5 . . ?
C6_2 C8_2 H028_2 109.5 . . ?
H026_2 C8_2 H028_2 109.5 . . ?
H027_2 C8_2 H028_2 109.5 . . ?
N2_2 C9_2 C10_2 110.0(2) . . ?
N2_2 C9_2 C11_2 110.5(2) . . ?
C10_2 C9_2 C11_2 111.9(2) . . ?
N2_2 C9_2 H9_2 108.1 . . ?
C10_2 C9_2 H9_2 108.1 . . ?
C11_2 C9_2 H9_2 108.1 . . ?
C9_2 C10_2 H02A_2 109.5 . . ?
C9_2 C10_2 H02B_2 109.5 . . ?
H02A_2 C10_2 H02B_2 109.5 . . ?
C9_2 C10_2 H02C_2 109.5 . . ?
H02A_2 C10_2 H02C_2 109.5 . . ?
H02B_2 C10_2 H02C_2 109.5 . . ?
C9_2 C11_2 H01Y_2 109.5 . . ?
C9_2 C11_2 H01Z_2 109.5 . . ?
H01Y_2 C11_2 H01Z_2 109.5 . . ?
C9_2 C11_2 H010_2 109.5 . . ?
H01Y_2 C11_2 H010_2 109.5 . . ?
H01Z_2 C11_2 H010_2 109.5 . . ?
N2_3 C1_3 N5_3 103.59(19) . . ?
N2_3 C1_3 Ni01 129.13(17) . . ?
N5_3 C1_3 Ni01 127.22(17) . . ?
C1_3 N2_3 C3_3 111.4(2) . . ?
C1_3 N2_3 C6_3 124.9(2) . . ?
C3_3 N2_3 C6_3 123.7(2) . . ?
C4_3 C3_3 N2_3 107.2(2) . . ?
C4_3 C3_3 H025_3 126.4 . . ?
N2_3 C3_3 H025_3 126.4 . . ?
C3_3 C4_3 N5_3 106.8(2) . . ?
C3_3 C4_3 H01X_3 126.6 . . ?
N5_3 C4_3 H01X_3 126.6 . . ?
C1_3 N5_3 C4_3 111.1(2) . . ?
C1_3 N5_3 C9_3 125.3(2) . . ?
C4_3 N5_3 C9_3 123.5(2) . . ?
N2_3 C6_3 C7_3 111.0(2) . . ?
N2_3 C6_3 C8_3 110.0(2) . . ?
C7_3 C6_3 C8_3 112.5(2) . . ?
N2_3 C6_3 H6_3 107.7 . . ?
C7_3 C6_3 H6_3 107.7 . . ?
C8_3 C6_3 H6_3 107.7 . . ?
C6_3 C7_3 H02Q_3 109.5 . . ?
C6_3 C7_3 H02R_3 109.5 . . ?
H02Q_3 C7_3 H02R_3 109.5 . . ?
C6_3 C7_3 H02S_3 109.5 . . ?
H02Q_3 C7_3 H02S_3 109.5 . . ?
H02R_3 C7_3 H02S_3 109.5 . . ?
C6_3 C8_3 H01T_3 109.5 . . ?
C6_3 C8_3 H01U_3 109.5 . . ?
H01T_3 C8_3 H01U_3 109.5 . . ?
C6_3 C8_3 H01V_3 109.5 . . ?
H01T_3 C8_3 H01V_3 109.5 . . ?
H01U_3 C8_3 H01V_3 109.5 . . ?
N5_3 C9_3 C11_3 109.3(3) . . ?
N5_3 C9_3 C10_3 111.1(4) . . ?
C11_3 C9_3 C10_3 112.4(3) . . ?
N5_3 C9_3 H011_3 107.9 . . ?
C11_3 C9_3 H011_3 107.9 . . ?
C10_3 C9_3 H011_3 107.9 . . ?
C9_3 C10_3 H032_3 109.5 . . ?
C9_3 C10_3 H033_3 109.5 . . ?
H032_3 C10_3 H033_3 109.5 . . ?
C9_3 C10_3 H034_3 109.5 . . ?
H032_3 C10_3 H034_3 109.5 . . ?
H033_3 C10_3 H034_3 109.5 . . ?
C9_3 C11_3 H02Z_3 109.5 . . ?
C9_3 C11_3 H030_3 109.5 . . ?
H02Z_3 C11_3 H030_3 109.5 . . ?
C9_3 C11_3 H031_3 109.5 . . ?
H02Z_3 C11_3 H031_3 109.5 . . ?
H030_3 C11_3 H031_3 109.5 . . ?
C2_4 S1_4 Ni02 89.14(7) . . ?
C4_4 C2_4 S1_4 128.57(16) . . ?
C4_4 C2_4 S3_4 128.16(16) . . ?
S1_4 C2_4 S3_4 103.26(11) . . ?
C2_4 S3_4 Ni02 88.45(7) . . ?
C2_4 C4_4 N12_4 128.43(19) . . ?
C2_4 C4_4 N5_4 127.4(2) . . ?
N12_4 C4_4 N5_4 104.15(18) . . ?
C6_4 N5_4 C4_4 109.9(2) . . ?
C6_4 N5_4 C13_4 123.0(2) . . ?
C4_4 N5_4 C13_4 125.9(2) . . ?
C7_4 C6_4 N5_4 131.3(3) . . ?
C7_4 C6_4 C11_4 120.7(3) . . ?
N5_4 C6_4 C11_4 107.93(19) . . ?
C6_4 C7_4 C8_4 117.1(3) . . ?
C6_4 C7_4 H020_4 121.5 . . ?
C8_4 C7_4 H020_4 121.5 . . ?
C9_4 C8_4 C7_4 121.9(3) . . ?
C9_4 C8_4 H02M_4 119.0 . . ?
C7_4 C8_4 H02M_4 119.0 . . ?
C8_4 C9_4 C10_4 121.1(3) . . ?
C8_4 C9_4 H02N_4 119.5 . . ?
C10_4 C9_4 H02N_4 119.5 . . ?
C11_4 C10_4 C9_4 117.1(3) . . ?
C11_4 C10_4 H01M_4 121.4 . . ?
C9_4 C10_4 H01M_4 121.4 . . ?
N12_4 C11_4 C10_4 130.5(3) . . ?
N12_4 C11_4 C6_4 107.5(2) . . ?
C10_4 C11_4 C6_4 122.0(2) . . ?
C11_4 N12_4 C4_4 110.04(19) . . ?
C11_4 N12_4 C14_4 121.1(2) . . ?
C4_4 N12_4 C14_4 126.05(19) . . ?
N5_4 C13_4 H02D_4 109.5 . . ?
N5_4 C13_4 H02E_4 109.5 . . ?
H02D_4 C13_4 H02E_4 109.5 . . ?
N5_4 C13_4 H02F_4 109.5 . . ?
H02D_4 C13_4 H02F_4 109.5 . . ?
H02E_4 C13_4 H02F_4 109.5 . . ?
N12_4 C14_4 H01Q_4 109.5 . . ?
N12_4 C14_4 H01R_4 109.5 . . ?
H01Q_4 C14_4 H01R_4 109.5 . . ?
N12_4 C14_4 H01S_4 109.5 . . ?
H01Q_4 C14_4 H01S_4 109.5 . . ?
H01R_4 C14_4 H01S_4 109.5 . . ?
N2_5 C1_5 N5_5 103.92(19) . . ?
N2_5 C1_5 Ni02 126.77(17) . . ?
N5_5 C1_5 Ni02 129.30(18) . . ?
C1_5 N2_5 C3_5 110.9(2) . . ?
C1_5 N2_5 C6_5 124.3(2) . . ?
C3_5 N2_5 C6_5 124.6(2) . . ?
C4_5 C3_5 N2_5 107.1(2) . . ?
C4_5 C3_5 H3_5 126.4 . . ?
N2_5 C3_5 H3_5 126.4 . . ?
C3_5 C4_5 N5_5 106.6(2) . . ?
C3_5 C4_5 H4_5 126.7 . . ?
N5_5 C4_5 H4_5 126.7 . . ?
C1_5 N5_5 C4_5 111.4(2) . . ?
C1_5 N5_5 C9_5 125.05(19) . . ?
C4_5 N5_5 C9_5 123.51(19) . . ?
N2_5 C6_5 C8_5 111.0(3) . . ?
N2_5 C6_5 C7_5 109.8(2) . . ?
C8_5 C6_5 C7_5 111.5(3) . . ?
N2_5 C6_5 H6_5 108.2 . . ?
C8_5 C6_5 H6_5 108.2 . . ?
C7_5 C6_5 H6_5 108.2 . . ?
C6_5 C7_5 H02T_5 109.5 . . ?
C6_5 C7_5 H02U_5 109.5 . . ?
H02T_5 C7_5 H02U_5 109.5 . . ?
C6_5 C7_5 H02V_5 109.5 . . ?
H02T_5 C7_5 H02V_5 109.5 . . ?
H02U_5 C7_5 H02V_5 109.5 . . ?
C6_5 C8_5 H02J_5 109.5 . . ?
C6_5 C8_5 H02K_5 109.5 . . ?
H02J_5 C8_5 H02K_5 109.5 . . ?
C6_5 C8_5 H02L_5 109.5 . . ?
H02J_5 C8_5 H02L_5 109.5 . . ?
H02K_5 C8_5 H02L_5 109.5 . . ?
N5_5 C9_5 C10_5 110.3(2) . . ?
N5_5 C9_5 C11_5 110.2(2) . . ?
C10_5 C9_5 C11_5 111.9(2) . . ?
N5_5 C9_5 H9_5 108.1 . . ?
C10_5 C9_5 H9_5 108.1 . . ?
C11_5 C9_5 H9_5 108.1 . . ?
C9_5 C10_5 H01G_5 109.5 . . ?
C9_5 C10_5 H01H_5 109.5 . . ?
H01G_5 C10_5 H01H_5 109.5 . . ?
C9_5 C10_5 H01I_5 109.5 . . ?
H01G_5 C10_5 H01I_5 109.5 . . ?
H01H_5 C10_5 H01I_5 109.5 . . ?
C9_5 C11_5 H01D_5 109.5 . . ?
C9_5 C11_5 H01E_5 109.5 . . ?
H01D_5 C11_5 H01E_5 109.5 . . ?
C9_5 C11_5 H01F_5 109.5 . . ?
H01D_5 C11_5 H01F_5 109.5 . . ?
H01E_5 C11_5 H01F_5 109.5 . . ?
N5_6 C1_6 N2_6 104.53(19) . . ?
N5_6 C1_6 Ni02 129.39(17) . . ?
N2_6 C1_6 Ni02 126.07(17) . . ?
C1_6 N2_6 C3_6 110.0(2) . . ?
C1_6 N2_6 C6_6 126.49(19) . . ?
C3_6 N2_6 C6_6 123.5(2) . . ?
C4_6 C3_6 N2_6 107.6(2) . . ?
C4_6 C3_6 H3_6 126.2 . . ?
N2_6 C3_6 H3_6 126.2 . . ?
C3_6 C4_6 N5_6 106.8(2) . . ?
C3_6 C4_6 H4_6 126.6 . . ?
N5_6 C4_6 H4_6 126.6 . . ?
C1_6 N5_6 C4_6 111.1(2) . . ?
C1_6 N5_6 C9_6 124.9(2) . . ?
C4_6 N5_6 C9_6 123.9(2) . . ?
N2_6 C6_6 C7_6 109.7(2) . . ?
N2_6 C6_6 C8_6 111.3(2) . . ?
C7_6 C6_6 C8_6 112.0(2) . . ?
N2_6 C6_6 H6_6 107.9 . . ?
C7_6 C6_6 H6_6 107.9 . . ?
C8_6 C6_6 H6_6 107.9 . . ?
C6_6 C7_6 H021_6 109.5 . . ?
C6_6 C7_6 H022_6 109.5 . . ?
H021_6 C7_6 H022_6 109.5 . . ?
C6_6 C7_6 H023_6 109.5 . . ?
H021_6 C7_6 H023_6 109.5 . . ?
H022_6 C7_6 H023_6 109.5 . . ?
C6_6 C8_6 H01N_6 109.5 . . ?
C6_6 C8_6 H01O_6 109.5 . . ?
H01N_6 C8_6 H01O_6 109.5 . . ?
C6_6 C8_6 H01P_6 109.5 . . ?
H01N_6 C8_6 H01P_6 109.5 . . ?
H01O_6 C8_6 H01P_6 109.5 . . ?
N5_6 C9_6 C11_6 109.7(2) . . ?
N5_6 C9_6 C10_6 110.6(2) . . ?
C11_6 C9_6 C10_6 112.2(2) . . ?
N5_6 C9_6 H9_6 108.1 . . ?
C11_6 C9_6 H9_6 108.1 . . ?
C10_6 C9_6 H9_6 108.1 . . ?
C9_6 C10_6 H02G_6 109.5 . . ?
C9_6 C10_6 H02H_6 109.5 . . ?
H02G_6 C10_6 H02H_6 109.5 . . ?
C9_6 C10_6 H02I_6 109.5 . . ?
H02G_6 C10_6 H02I_6 109.5 . . ?
H02H_6 C10_6 H02I_6 109.5 . . ?
C9_6 C11_6 H01J_6 109.5 . . ?
C9_6 C11_6 H01K_6 109.5 . . ?
H01J_6 C11_6 H01K_6 109.5 . . ?
C9_6 C11_6 H01L_6 109.5 . . ?
H01J_6 C11_6 H01L_6 109.5 . . ?
H01K_6 C11_6 H01L_6 109.5 . . ?

loop_
_geom_bond_atom_site_label_1
_geom_bond_atom_site_label_2
_geom_bond_distance
_geom_bond_site_symmetry_2
_geom_bond_publ_flag
Ni01 C1_2 1.901(2) . ?
Ni01 C1_3 1.914(2) . ?
Ni01 S1_1 2.1796(6) . ?
Ni01 S3_1 2.1869(6) . ?
Ni02 C1_6 1.899(2) . ?
Ni02 C1_5 1.910(2) . ?
Ni02 S1_4 2.1849(6) . ?
Ni02 S3_4 2.1984(6) . ?
O1_9 C5_9 1.4214 . ?
O1_9 C2_9 1.4216 . ?
C2_9 C3_9 1.5305 . ?
C2_9 H2A_9 0.9900 . ?
C2_9 H2B_9 0.9900 . ?
C3_9 C4_9 1.5267 . ?
C3_9 H3A_9 0.9900 . ?
C3_9 H3B_9 0.9900 . ?
C4_9 C5_9 1.5302 . ?
C4_9 H4A_9 0.9900 . ?
C4_9 H4B_9 0.9900 . ?
C5_9 H5A_9 0.9900 . ?
C5_9 H5B_9 0.9900 . ?
O1_7 C5_7 1.4216 . ?
O1_7 C2_7 1.4217 . ?
C2_7 C3_7 1.5304 . ?
C2_7 H2A_7 0.9900 . ?
C2_7 H2B_7 0.9900 . ?
C3_7 C4_7 1.5269 . ?
C3_7 H3A_7 0.9900 . ?
C3_7 H3B_7 0.9900 . ?
C4_7 C5_7 1.5302 . ?
C4_7 H4A_7 0.9900 . ?
C4_7 H4B_7 0.9900 . ?
C5_7 H5A_7 0.9900 . ?
C5_7 H5B_7 0.9900 . ?
O1_8 C5_8 1.4215 . ?
O1_8 C2_8 1.4216 . ?
C2_8 C3_8 1.5303 . ?
C2_8 H2A_8 0.9900 . ?
C2_8 H2B_8 0.9900 . ?
C3_8 C4_8 1.5269 . ?
C3_8 H3A_8 0.9900 . ?
C3_8 H3B_8 0.9900 . ?
C4_8 C5_8 1.5302 . ?
C4_8 H4A_8 0.9900 . ?
C4_8 H4B_8 0.9900 . ?
C5_8 H5A_8 0.9900 . ?
C5_8 H5B_8 0.9900 . ?
S1_1 C2_1 1.768(2) . ?
C2_1 C4_1 1.343(3) . ?
C2_1 S3_1 1.776(2) . ?
C4_1 N12_1 1.416(3) . ?
C4_1 N5_1 1.421(3) . ?
N5_1 C6_1 1.386(3) . ?
N5_1 C13_1 1.437(4) . ?
C6_1 C7_1 1.380(4) . ?
C6_1 C11_1 1.392(4) . ?
C7_1 C8_1 1.404(5) . ?
C7_1 H024_1 0.9500 . ?
C8_1 C9_1 1.373(6) . ?
C8_1 H02O_1 0.9500 . ?
C9_1 C10_1 1.398(5) . ?
C9_1 H02P_1 0.9500 . ?
C10_1 C11_1 1.383(4) . ?
C10_1 H029_1 0.9500 . ?
C11_1 N12_1 1.389(3) . ?
N12_1 C14_1 1.450(4) . ?
C13_1 H014_1 0.9800 . ?
C13_1 H017_1 0.9800 . ?
C13_1 H018_1 0.9800 . ?
C14_1 H02W_1 0.9800 . ?
C14_1 H02X_1 0.9800 . ?
C14_1 H02Y_1 0.9800 . ?
C1_2 N5_2 1.352(3) . ?
C1_2 N2_2 1.364(3) . ?
N2_2 C3_2 1.384(3) . ?
N2_2 C9_2 1.471(3) . ?
C3_2 C4_2 1.330(5) . ?
C3_2 H012_2 0.9500 . ?
C4_2 N5_2 1.385(4) . ?
C4_2 H01W_2 0.9500 . ?
N5_2 C6_2 1.469(3) . ?
C6_2 C8_2 1.524(4) . ?
C6_2 C7_2 1.527(3) . ?
C6_2 H6_2 1.0000 . ?
C7_2 H01A_2 0.9800 . ?
C7_2 H01B_2 0.9800 . ?
C7_2 H01C_2 0.9800 . ?
C8_2 H026_2 0.9800 . ?
C8_2 H027_2 0.9800 . ?
C8_2 H028_2 0.9800 . ?
C9_2 C10_2 1.515(4) . ?
C9_2 C11_2 1.529(4) . ?
C9_2 H9_2 1.0000 . ?
C10_2 H02A_2 0.9800 . ?
C10_2 H02B_2 0.9800 . ?
C10_2 H02C_2 0.9800 . ?
C11_2 H01Y_2 0.9800 . ?
C11_2 H01Z_2 0.9800 . ?
C11_2 H010_2 0.9800 . ?
C1_3 N2_3 1.358(3) . ?
C1_3 N5_3 1.360(3) . ?
N2_3 C3_3 1.381(3) . ?
N2_3 C6_3 1.461(3) . ?
C3_3 C4_3 1.327(5) . ?
C3_3 H025_3 0.9500 . ?
C4_3 N5_3 1.391(3) . ?
C4_3 H01X_3 0.9500 . ?
N5_3 C9_3 1.466(4) . ?
C6_3 C7_3 1.522(4) . ?
C6_3 C8_3 1.525(4) . ?
C6_3 H6_3 1.0000 . ?
C7_3 H02Q_3 0.9800 . ?
C7_3 H02R_3 0.9800 . ?
C7_3 H02S_3 0.9800 . ?
C8_3 H01T_3 0.9800 . ?
C8_3 H01U_3 0.9800 . ?
C8_3 H01V_3 0.9800 . ?
C9_3 C11_3 1.518(6) . ?
C9_3 C10_3 1.520(6) . ?
C9_3 H011_3 1.0000 . ?
C10_3 H032_3 0.9800 . ?
C10_3 H033_3 0.9800 . ?
C10_3 H034_3 0.9800 . ?
C11_3 H02Z_3 0.9800 . ?
C11_3 H030_3 0.9800 . ?
C11_3 H031_3 0.9800 . ?
S1_4 C2_4 1.769(2) . ?
C2_4 C4_4 1.341(3) . ?
C2_4 S3_4 1.780(2) . ?
C4_4 N12_4 1.417(3) . ?
C4_4 N5_4 1.421(3) . ?
N5_4 C6_4 1.386(3) . ?
N5_4 C13_4 1.435(4) . ?
C6_4 C7_4 1.382(3) . ?
C6_4 C11_4 1.393(4) . ?
C7_4 C8_4 1.412(6) . ?
C7_4 H020_4 0.9500 . ?
C8_4 C9_4 1.369(6) . ?
C8_4 H02M_4 0.9500 . ?
C9_4 C10_4 1.396(4) . ?
C9_4 H02N_4 0.9500 . ?
C10_4 C11_4 1.391(4) . ?
C10_4 H01M_4 0.9500 . ?
C11_4 N12_4 1.388(3) . ?
N12_4 C14_4 1.438(3) . ?
C13_4 H02D_4 0.9800 . ?
C13_4 H02E_4 0.9800 . ?
C13_4 H02F_4 0.9800 . ?
C14_4 H01Q_4 0.9800 . ?
C14_4 H01R_4 0.9800 . ?
C14_4 H01S_4 0.9800 . ?
C1_5 N2_5 1.358(3) . ?
C1_5 N5_5 1.364(3) . ?
N2_5 C3_5 1.394(3) . ?
N2_5 C6_5 1.475(3) . ?
C3_5 C4_5 1.336(4) . ?
C3_5 H3_5 0.9500 . ?
C4_5 N5_5 1.385(3) . ?
C4_5 H4_5 0.9500 . ?
N5_5 C9_5 1.462(3) . ?
C6_5 C8_5 1.515(5) . ?
C6_5 C7_5 1.519(4) . ?
C6_5 H6_5 1.0000 . ?
C7_5 H02T_5 0.9800 . ?
C7_5 H02U_5 0.9800 . ?
C7_5 H02V_5 0.9800 . ?
C8_5 H02J_5 0.9800 . ?
C8_5 H02K_5 0.9800 . ?
C8_5 H02L_5 0.9800 . ?
C9_5 C10_5 1.520(3) . ?
C9_5 C11_5 1.529(3) . ?
C9_5 H9_5 1.0000 . ?
C10_5 H01G_5 0.9800 . ?
C10_5 H01H_5 0.9800 . ?
C10_5 H01I_5 0.9800 . ?
C11_5 H01D_5 0.9800 . ?
C11_5 H01E_5 0.9800 . ?
C11_5 H01F_5 0.9800 . ?
C1_6 N5_6 1.359(3) . ?
C1_6 N2_6 1.369(3) . ?
N2_6 C3_6 1.384(3) . ?
N2_6 C6_6 1.473(3) . ?
C3_6 C4_6 1.341(4) . ?
C3_6 H3_6 0.9500 . ?
C4_6 N5_6 1.378(3) . ?
C4_6 H4_6 0.9500 . ?
N5_6 C9_6 1.477(3) . ?
C6_6 C7_6 1.525(4) . ?
C6_6 C8_6 1.525(4) . ?
C6_6 H6_6 1.0000 . ?
C7_6 H021_6 0.9800 . ?
C7_6 H022_6 0.9800 . ?
C7_6 H023_6 0.9800 . ?
C8_6 H01N_6 0.9800 . ?
C8_6 H01O_6 0.9800 . ?
C8_6 H01P_6 0.9800 . ?
C9_6 C11_6 1.521(4) . ?
C9_6 C10_6 1.522(4) . ?
C9_6 H9_6 1.0000 . ?
C10_6 H02G_6 0.9800 . ?
C10_6 H02H_6 0.9800 . ?
C10_6 H02I_6 0.9800 . ?
C11_6 H01J_6 0.9800 . ?
C11_6 H01K_6 0.9800 . ?
C11_6 H01L_6 0.9800 . ?
